data_7030506
loop_
_publ_author_name
'S\'anchez-Barba, Luis F.'
'Alonso-Moreno, Carlos'
'Garc\'es, Andr\'es'
'Fajardo, Mariano'
'Fern\'andez-Baeza, Juan'
'Otero, Antonio'
'Lara-S\'anchez, Agust\'in'
'Rodr\'iguez, Ana M.'
'L\'opez-Solera, Isabel'

_publ_section_title
;
 Synthesis, structures and ring-opening polymerization studies of new
 zinc chloride and amide complexes supported by amidinate
 heteroscorpionate ligands
;
_journal_coden_ASTM DTARAF
_journal_issue 38
_journal_name_full 'Dalton Transactions'
_journal_page_first 8054
_journal_page_last 8062
_journal_paper_doi 10.1039/b910048b
_journal_year 2009
_chemical_formula_sum 'C25 H37 N7 Zn'
_chemical_formula_weight 500.99
_space_group_IT_number 14
_symmetry_cell_setting monoclinic
_symmetry_space_group_name_Hall '-P 2ybc'
_symmetry_space_group_name_H-M 'P 1 21/c 1'
_atom_sites_solution_hydrogens geom
_atom_sites_solution_primary direct
_atom_sites_solution_secondary difmap
_audit_creation_method SHELXL-97
_cell_angle_alpha 90.00
_cell_angle_beta 97.208(3)
_cell_angle_gamma 90.00
_cell_formula_units_Z 4
_cell_length_a 8.3079(12)
_cell_length_b 19.091(3)
_cell_length_c 16.587(2)
_cell_measurement_reflns_used 2162
_cell_measurement_temperature 180(2)
_cell_measurement_theta_max 21.076
_cell_measurement_theta_min 2.466
_cell_volume 2610.0(6)
_computing_cell_refinement 'Bruker SAINT'
_computing_data_collection 'Bruker APEX'
_computing_data_reduction 'Bruker SAINT, SADABS, XPREP'
_computing_molecular_graphics 'Bruker SHELXTL'
_computing_publication_material 'Bruker SHELXTL'
_computing_structure_refinement 'SHELXL-97 (Sheldrick, 1997)'
_computing_structure_solution 'SHELXS-97 (Sheldrick, 1990)'
_diffrn_ambient_temperature 180(2)
_diffrn_measured_fraction_theta_full 0.988
_diffrn_measured_fraction_theta_max 0.988
_diffrn_measurement_device_type 'CCD area detector'
_diffrn_measurement_method 'omega and phi scans'
_diffrn_radiation_monochromator graphite
_diffrn_radiation_source 'fine-focus sealed tube'
_diffrn_radiation_type MoK\a
_diffrn_radiation_wavelength 0.71073
_diffrn_reflns_av_R_equivalents 0.0773
_diffrn_reflns_av_sigmaI/netI 0.0886
_diffrn_reflns_limit_h_max 11
_diffrn_reflns_limit_h_min -11
_diffrn_reflns_limit_k_max 25
_diffrn_reflns_limit_k_min -25
_diffrn_reflns_limit_l_max 22
_diffrn_reflns_limit_l_min -19
_diffrn_reflns_number 21191
_diffrn_reflns_theta_full 28.32
_diffrn_reflns_theta_max 28.32
_diffrn_reflns_theta_min 2.13
_exptl_absorpt_coefficient_mu 0.967
_exptl_absorpt_correction_T_max 0.8928
_exptl_absorpt_correction_T_min 0.7346
_exptl_absorpt_correction_type multi-scan
_exptl_absorpt_process_details SADABS
_exptl_crystal_colour colorless
_exptl_crystal_density_diffrn 1.275
_exptl_crystal_density_method 'not measured'
_exptl_crystal_description prism
_exptl_crystal_F_000 1064
_exptl_crystal_size_max 0.34
_exptl_crystal_size_mid 0.23
_exptl_crystal_size_min 0.12
_refine_diff_density_max 0.827
_refine_diff_density_min -0.776
_refine_diff_density_rms 0.100
_refine_ls_extinction_method none
_refine_ls_goodness_of_fit_ref 0.976
_refine_ls_hydrogen_treatment mixed
_refine_ls_matrix_type full
_refine_ls_number_parameters 311
_refine_ls_number_reflns 6417
_refine_ls_number_restraints 0
_refine_ls_restrained_S_all 0.976
_refine_ls_R_factor_all 0.1053
_refine_ls_R_factor_gt 0.0550
_refine_ls_shift/su_max 0.000
_refine_ls_shift/su_mean 0.000
_refine_ls_structure_factor_coef Fsqd
_refine_ls_weighting_details 'calc w=1/[\s^2^(Fo^2^)+(0.0762P)^2^+0.0000P] where P=(Fo^2^+2Fc^2^)/3'
_refine_ls_weighting_scheme calc
_refine_ls_wR_factor_gt 0.1282
_refine_ls_wR_factor_ref 0.1509
_reflns_number_gt 3865
_reflns_number_total 6417
_reflns_threshold_expression >2sigma(I)
_cod_duplicate_entry 7002340
_cod_data_source_file b910048b.txt
_cod_data_source_block 3
_cod_original_cell_volume 2610.2(6)
_cod_original_sg_symbol_H-M P21/c
_cod_database_code 7030506

loop_
_symmetry_equiv_pos_as_xyz
'x, y, z'
'-x, y+1/2, -z+1/2'
'-x, -y, -z'
'x, -y-1/2, z-1/2'

loop_
_atom_site_label
_atom_site_type_symbol
_atom_site_fract_x
_atom_site_fract_y
_atom_site_fract_z
_atom_site_U_iso_or_equiv
_atom_site_adp_type
_atom_site_occupancy
_atom_site_symmetry_multiplicity
_atom_site_calc_flag
_atom_site_refinement_flags
_atom_site_disorder_assembly
_atom_site_disorder_group
Zn1 Zn 0.35224(4) 0.074598(18) 0.33942(2) 0.02821(14) Uani 1 1 d . . .
N1 N 0.5996(3) 0.08845(12) 0.33389(17) 0.0282(6) Uani 1 1 d . . .
N2 N 0.6548(3) 0.15044(12) 0.36908(16) 0.0277(6) Uani 1 1 d . . .
N3 N 0.3273(3) 0.17901(13) 0.29702(17) 0.0308(6) Uani 1 1 d . . .
N4 N 0.4199(3) 0.22309(12) 0.34838(16) 0.0281(6) Uani 1 1 d . . .
N5 N 0.5072(3) 0.17326(14) 0.55364(17) 0.0328(6) Uani 1 1 d . B .
N6 N 0.3668(3) 0.10502(13) 0.45225(16) 0.0270(6) Uani 1 1 d . . .
N7 N 0.2315(4) 0.00520(15) 0.27842(19) 0.0362(7) Uani 1 1 d . . .
C1 C 0.8134(4) 0.16065(17) 0.3606(2) 0.0335(8) Uani 1 1 d . . .
C2 C 0.8608(4) 0.10384(18) 0.3197(2) 0.0358(8) Uani 1 1 d . . .
H2 H 0.9658 0.0955 0.3048 0.043 Uiso 1 1 calc R . .
C3 C 0.7260(4) 0.06048(16) 0.3040(2) 0.0316(8) Uani 1 1 d . . .
C4 C 0.9041(4) 0.22515(18) 0.3910(2) 0.0461(10) Uani 1 1 d . . .
H4A H 0.8556 0.2662 0.3619 0.069 Uiso 1 1 calc R . .
H4B H 1.0179 0.2209 0.3817 0.069 Uiso 1 1 calc R . .
H4C H 0.8982 0.2305 0.4493 0.069 Uiso 1 1 calc R . .
C5 C 0.7085(4) -0.00893(17) 0.2615(2) 0.0411(9) Uani 1 1 d . . .
H5A H 0.6682 -0.0437 0.2975 0.062 Uiso 1 1 calc R . .
H5B H 0.8142 -0.0239 0.2473 0.062 Uiso 1 1 calc R . .
H5C H 0.6315 -0.0045 0.2119 0.062 Uiso 1 1 calc R . .
C6 C 0.3757(4) 0.29096(16) 0.3344(2) 0.0332(8) Uani 1 1 d . . .
C7 C 0.2532(4) 0.28976(17) 0.2711(2) 0.0396(9) Uani 1 1 d . . .
H7 H 0.1965 0.3292 0.2469 0.048 Uiso 1 1 calc R . .
C8 C 0.2270(4) 0.22043(17) 0.2487(2) 0.0327(8) Uani 1 1 d . . .
C9 C 0.4578(5) 0.35023(18) 0.3824(3) 0.0543(11) Uani 1 1 d . . .
H9A H 0.4662 0.3393 0.4405 0.081 Uiso 1 1 calc R . .
H9B H 0.3942 0.3932 0.3713 0.081 Uiso 1 1 calc R . .
H9C H 0.5666 0.3570 0.3668 0.081 Uiso 1 1 calc R . .
C10 C 0.1124(4) 0.18935(19) 0.1825(2) 0.0424(9) Uani 1 1 d . . .
H10A H 0.1423 0.1404 0.1743 0.064 Uiso 1 1 calc R . .
H10B H 0.1172 0.2157 0.1322 0.064 Uiso 1 1 calc R . .
H10C H 0.0019 0.1913 0.1973 0.064 Uiso 1 1 calc R . .
C11 C 0.5446(4) 0.19467(15) 0.40899(19) 0.0271(7) Uani 1 1 d . . .
H11 H 0.6094 0.2351 0.4339 0.032 Uiso 1 1 calc R . .
C12 C 0.4725(3) 0.15655(15) 0.4779(2) 0.0263(7) Uani 1 1 d . . .
C13 C 0.6329(4) 0.22246(17) 0.5860(2) 0.0382(8) Uani 1 1 d . . .
H13 H 0.6668 0.2500 0.5397 0.046 Uiso 1 1 calc R A 1
C14 C 0.7767(11) 0.1792(5) 0.6230(6) 0.053(2) Uiso 0.50 1 d P B 1
H14A H 0.7416 0.1466 0.6630 0.079 Uiso 0.50 1 calc PR B 1
H14B H 0.8608 0.2103 0.6498 0.079 Uiso 0.50 1 calc PR B 1
H14C H 0.8207 0.1527 0.5801 0.079 Uiso 0.50 1 calc PR B 1
C15 C 0.5753(10) 0.2714(4) 0.6436(5) 0.037(2) Uiso 0.50 1 d P B 1
H15A H 0.4802 0.2966 0.6172 0.055 Uiso 0.50 1 calc PR B 1
H15B H 0.6615 0.3050 0.6618 0.055 Uiso 0.50 1 calc PR B 1
H15C H 0.5456 0.2455 0.6906 0.055 Uiso 0.50 1 calc PR B 1
C15A C 0.5419(12) 0.2849(5) 0.6233(7) 0.055(3) Uiso 0.50 1 d P B 2
H15D H 0.4622 0.3052 0.5812 0.082 Uiso 0.50 1 calc PR B 2
H15E H 0.6208 0.3209 0.6438 0.082 Uiso 0.50 1 calc PR B 2
H15F H 0.4864 0.2675 0.6680 0.082 Uiso 0.50 1 calc PR B 2
C14A C 0.7436(11) 0.1842(5) 0.6541(6) 0.053(2) Uiso 0.50 1 d P B 2
H14D H 0.6778 0.1666 0.6949 0.080 Uiso 0.50 1 calc PR B 2
H14E H 0.8254 0.2169 0.6799 0.080 Uiso 0.50 1 calc PR B 2
H14F H 0.7978 0.1448 0.6308 0.080 Uiso 0.50 1 calc PR B 2
C16 C 0.2945(4) 0.06758(15) 0.5162(2) 0.0286(7) Uani 1 1 d . . .
H16 H 0.3808 0.0597 0.5630 0.034 Uiso 1 1 calc R . .
C17 C 0.1588(4) 0.11048(18) 0.5458(2) 0.0388(9) Uani 1 1 d . . .
H17A H 0.2013 0.1562 0.5652 0.058 Uiso 1 1 calc R . .
H17B H 0.1163 0.0856 0.5903 0.058 Uiso 1 1 calc R . .
H17C H 0.0715 0.1173 0.5010 0.058 Uiso 1 1 calc R . .
C18 C 0.2323(4) -0.00290(16) 0.4846(2) 0.0362(8) Uani 1 1 d . . .
H18A H 0.1429 0.0039 0.4408 0.054 Uiso 1 1 calc R . .
H18B H 0.1934 -0.0295 0.5288 0.054 Uiso 1 1 calc R . .
H18C H 0.3202 -0.0288 0.4637 0.054 Uiso 1 1 calc R . .
C19 C 0.2222(4) -0.01223(16) 0.1982(2) 0.0311(7) Uani 1 1 d . . .
C20 C 0.1236(4) -0.06701(16) 0.1633(2) 0.0368(8) Uani 1 1 d . . .
H20 H 0.0629 -0.0942 0.1968 0.044 Uiso 1 1 calc R . .
C21 C 0.1133(5) -0.08198(18) 0.0813(2) 0.0435(10) Uani 1 1 d . . .
H21 H 0.0435 -0.1188 0.0600 0.052 Uiso 1 1 calc R . .
C22 C 0.1996(5) -0.0460(2) 0.0290(2) 0.0439(9) Uani 1 1 d . . .
C23 C 0.2977(4) 0.00863(18) 0.0634(2) 0.0426(9) Uani 1 1 d . . .
H23 H 0.3582 0.0355 0.0295 0.051 Uiso 1 1 calc R . .
C24 C 0.3093(4) 0.02474(17) 0.1451(2) 0.0340(8) Uani 1 1 d . . .
H24 H 0.3783 0.0620 0.1658 0.041 Uiso 1 1 calc R . .
C25 C 0.1872(6) -0.0637(2) -0.0596(3) 0.0674(14) Uani 1 1 d . . .
H25A H 0.1650 -0.1139 -0.0671 0.101 Uiso 1 1 calc R . .
H25B H 0.2896 -0.0522 -0.0801 0.101 Uiso 1 1 calc R . .
H25C H 0.0989 -0.0367 -0.0896 0.101 Uiso 1 1 calc R . .
H7A H 0.188(4) -0.0227(18) 0.303(2) 0.040(11) Uiso 1 1 d . . .

loop_
_atom_site_aniso_label
_atom_site_aniso_U_11
_atom_site_aniso_U_22
_atom_site_aniso_U_33
_atom_site_aniso_U_23
_atom_site_aniso_U_13
_atom_site_aniso_U_12
Zn1 0.0273(2) 0.0272(2) 0.0303(2) -0.00111(17) 0.00439(15) -0.00243(15)
N1 0.0288(14) 0.0261(14) 0.0303(17) -0.0023(11) 0.0061(12) 0.0008(10)
N2 0.0241(14) 0.0275(14) 0.0328(17) 0.0000(12) 0.0092(11) -0.0004(10)
N3 0.0279(15) 0.0279(14) 0.0372(18) 0.0016(13) 0.0059(12) -0.0002(11)
N4 0.0298(14) 0.0235(13) 0.0321(17) 0.0024(12) 0.0076(12) 0.0004(11)
N5 0.0288(15) 0.0384(16) 0.0325(18) -0.0057(13) 0.0089(12) -0.0098(11)
N6 0.0269(14) 0.0260(13) 0.0286(16) 0.0009(12) 0.0060(11) -0.0061(11)
N7 0.0419(18) 0.0345(16) 0.0329(19) -0.0003(14) 0.0069(13) -0.0106(13)
C1 0.0285(17) 0.0357(18) 0.037(2) 0.0070(16) 0.0075(14) -0.0038(14)
C2 0.0253(17) 0.044(2) 0.040(2) 0.0069(17) 0.0127(15) 0.0042(14)
C3 0.0366(19) 0.0345(18) 0.0246(19) 0.0059(14) 0.0073(14) 0.0098(14)
C4 0.0309(19) 0.047(2) 0.063(3) -0.0011(19) 0.0144(18) -0.0137(16)
C5 0.044(2) 0.0384(19) 0.042(2) -0.0018(17) 0.0104(17) 0.0108(15)
C6 0.0350(19) 0.0254(16) 0.041(2) 0.0028(15) 0.0104(16) -0.0003(13)
C7 0.039(2) 0.0306(18) 0.050(2) 0.0061(17) 0.0082(17) 0.0103(15)
C8 0.0314(18) 0.0345(18) 0.033(2) 0.0045(15) 0.0093(15) 0.0046(14)
C9 0.064(3) 0.0282(19) 0.067(3) -0.0020(19) -0.004(2) 0.0027(17)
C10 0.033(2) 0.045(2) 0.047(3) 0.0074(18) -0.0035(16) 0.0049(15)
C11 0.0266(16) 0.0265(16) 0.0284(19) -0.0034(13) 0.0049(13) -0.0012(12)
C12 0.0214(16) 0.0285(16) 0.0300(19) -0.0006(14) 0.0071(13) 0.0009(12)
C13 0.038(2) 0.0373(19) 0.040(2) -0.0083(16) 0.0092(16) -0.0124(15)
C16 0.0256(16) 0.0324(17) 0.0279(19) 0.0012(14) 0.0043(13) -0.0052(12)
C17 0.0296(19) 0.045(2) 0.044(2) -0.0034(18) 0.0134(16) -0.0043(15)
C18 0.0336(19) 0.0342(18) 0.041(2) 0.0098(16) 0.0054(15) -0.0067(14)
C19 0.0315(18) 0.0284(17) 0.032(2) -0.0015(15) -0.0002(14) 0.0026(13)
C20 0.037(2) 0.0318(19) 0.040(2) -0.0023(16) -0.0025(16) 0.0004(14)
C21 0.046(2) 0.035(2) 0.045(3) -0.0106(18) -0.0118(18) 0.0067(16)
C22 0.048(2) 0.047(2) 0.034(2) -0.0038(18) -0.0072(17) 0.0180(18)
C23 0.046(2) 0.042(2) 0.039(2) 0.0088(18) 0.0055(17) 0.0110(16)
C24 0.0340(19) 0.0349(18) 0.033(2) 0.0010(15) 0.0015(15) -0.0002(14)
C25 0.086(4) 0.076(3) 0.036(3) -0.015(2) -0.008(2) 0.027(2)

loop_
_atom_type_symbol
_atom_type_description
_atom_type_scat_dispersion_real
_atom_type_scat_dispersion_imag
_atom_type_scat_source
C C 0.0033 0.0016 'International Tables Vol C Tables 4.2.6.8 and 6.1.1.4'
H H 0.0000 0.0000 'International Tables Vol C Tables 4.2.6.8 and 6.1.1.4'
N N 0.0061 0.0033 'International Tables Vol C Tables 4.2.6.8 and 6.1.1.4'
Zn Zn 0.2839 1.4301 'International Tables Vol C Tables 4.2.6.8 and 6.1.1.4'

loop_
_geom_angle_atom_site_label_1
_geom_angle_atom_site_label_2
_geom_angle_atom_site_label_3
_geom_angle
N7 Zn1 N6 133.78(12)
N7 Zn1 N1 121.88(12)
N6 Zn1 N1 93.54(10)
N7 Zn1 N3 117.52(12)
N6 Zn1 N3 91.73(11)
N1 Zn1 N3 85.52(10)
C3 N1 N2 105.5(2)
C3 N1 Zn1 142.7(2)
N2 N1 Zn1 111.66(17)
C1 N2 N1 110.9(2)
C1 N2 C11 129.4(3)
N1 N2 C11 119.7(2)
C8 N3 N4 105.6(3)
C8 N3 Zn1 141.5(2)
N4 N3 Zn1 110.47(19)
C6 N4 N3 111.3(3)
C6 N4 C11 128.8(3)
N3 N4 C11 119.9(2)
C12 N5 C13 125.4(3)
C12 N6 C16 115.8(3)
C12 N6 Zn1 118.6(2)
C16 N6 Zn1 124.53(19)
C19 N7 Zn1 131.2(2)
N2 C1 C2 106.4(3)
N2 C1 C4 122.5(3)
C2 C1 C4 131.1(3)
C1 C2 C3 106.9(3)
N1 C3 C2 110.3(3)
N1 C3 C5 119.8(3)
C2 C3 C5 130.0(3)
N4 C6 C7 105.9(3)
N4 C6 C9 122.3(3)
C7 C6 C9 131.7(3)
C6 C7 C8 107.4(3)
N3 C8 C7 109.8(3)
N3 C8 C10 120.0(3)
C7 C8 C10 130.2(3)
N4 C11 N2 109.5(3)
N4 C11 C12 112.3(2)
N2 C11 C12 112.8(2)
N5 C12 N6 122.8(3)
N5 C12 C11 123.0(3)
N6 C12 C11 114.2(3)
N5 C13 C15 112.1(4)
N5 C13 C14 106.8(4)
C15 C13 C14 112.9(6)
N5 C13 C14A 107.3(4)
C15 C13 C14A 92.2(5)
C14 C13 C14A 23.4(5)
N5 C13 C15A 106.0(5)
C15 C13 C15A 17.8(5)
C14 C13 C15A 130.1(6)
C14A C13 C15A 109.9(6)
N6 C16 C18 109.7(3)
N6 C16 C17 110.9(3)
C18 C16 C17 110.8(3)
N7 C19 C24 121.4(3)
N7 C19 C20 122.7(3)
C24 C19 C20 115.9(3)
C21 C20 C19 121.3(3)
C22 C21 C20 123.0(3)
C21 C22 C23 115.9(4)
C21 C22 C25 121.9(4)
C23 C22 C25 122.3(4)
C24 C23 C22 122.2(4)
C23 C24 C19 121.8(3)

loop_
_geom_bond_atom_site_label_1
_geom_bond_atom_site_label_2
_geom_bond_distance
Zn1 N7 1.879(3)
Zn1 N6 1.949(3)
Zn1 N1 2.085(3)
Zn1 N3 2.115(3)
N1 C3 1.328(4)
N1 N2 1.373(3)
N2 C1 1.357(4)
N2 C11 1.463(4)
N3 C8 1.340(4)
N3 N4 1.364(4)
N4 C6 1.358(4)
N4 C11 1.455(4)
N5 C12 1.294(4)
N5 C13 1.456(4)
N6 C12 1.351(4)
N6 C16 1.468(4)
N7 C19 1.365(4)
C1 C2 1.363(5)
C1 C4 1.498(5)
C2 C3 1.391(5)
C3 C5 1.499(4)
C6 C7 1.368(4)
C6 C9 1.497(5)
C7 C8 1.385(4)
C8 C10 1.484(5)
C11 C12 1.538(4)
C13 C15 1.460(9)
C13 C14 1.518(9)
C13 C14A 1.548(10)
C13 C15A 1.579(10)
C16 C18 1.511(4)
C16 C17 1.525(4)
C19 C24 1.399(4)
C19 C20 1.407(4)
C20 C21 1.382(5)
C21 C22 1.377(5)
C22 C23 1.400(5)
C22 C25 1.499(5)
C23 C24 1.380(5)
